data_7036150
loop_
_publ_author_name
'De Silva, D Nirosha T'
'Jameson, Geoffrey B.'
'Pannu, Ajay Pal Singh'
'Pouhet, Raph\"elle'
'Wenzel, Marco'
'Plieger, Paul G.'

_publ_section_title
;
 Piperazine linked salicylaldoxime and salicylaldimine-based dicopper(ii)
 receptors for anions.
;
_journal_issue 36
_journal_name_full 'Dalton transactions (Cambridge, England : 2003)'
_journal_page_first 15949
_journal_page_last 15959
_journal_paper_doi 10.1039/c5dt02551f
_journal_volume 44
_journal_year 2015
_chemical_formula_moiety 'C56 H78 Br Cu2 N8 O8, 1.17(C2 H6 O S), 0.83(H2 O), Br, C H4 O'
_chemical_formula_sum 'C59.33 H90.67 Br2 Cu2 N8 O11 S1.17'
_chemical_formula_weight 1416.37
_space_group_crystal_system monoclinic
_space_group_IT_number 14
_space_group_name_Hall '-P 2ybc'
_space_group_name_H-M_alt 'P 1 21/c 1'
_symmetry_space_group_name_Hall '-P 2ybc'
_symmetry_space_group_name_H-M 'P 1 21/c 1'
_atom_sites_solution_hydrogens mixed
_atom_sites_solution_primary iterative
_audit_creation_date 2015-08-03
_audit_creation_method
;
Olex2 1.2-alpha
(compiled 2015.01.12 svn.r3133 for OlexSys, GUI svn.r4987)
;
_audit_update_record
;
2015-08-07 deposited with the CCDC.
2015-08-11 downloaded from the CCDC.
;
_cell_angle_alpha 90
_cell_angle_beta 97.390(7)
_cell_angle_gamma 90
_cell_formula_units_Z 4
_cell_length_a 15.4887(3)
_cell_length_b 28.5296(5)
_cell_length_c 17.2548(12)
_cell_measurement_reflns_used 27230
_cell_measurement_temperature 123
_cell_measurement_theta_max 72.0
_cell_measurement_theta_min 6.5
_cell_volume 7561.3(6)
_computing_cell_refinement
;
CrystalClear-SM Expert 2.0 rc14 (Rigaku, 2009)
;
_computing_data_collection
;
CrystalClear-SM Expert 2.0 rc14 (Rigaku, 2009)
;
_computing_data_reduction
;
CrystalClear-SM Expert 2.0 rc14 (Rigaku, 2009)
;
_computing_molecular_graphics 'Olex2 (Dolomanov et al., 2009)'
_computing_publication_material 'Olex2 (Dolomanov et al., 2009)'
_computing_structure_refinement 'ShelXL (Sheldrick, 2008)'
_computing_structure_solution 'olex2.solve (Bourhis et al., 2015)'
_diffrn_ambient_temperature 123
_diffrn_detector RX
_diffrn_detector_area_resol_mean 10.0000
_diffrn_measured_fraction_theta_full 0.986
_diffrn_measured_fraction_theta_max 0.986
_diffrn_measurement_details
;
scan:
    Number of images: 55
               Slice: 20.0000 - 185.0000
         Image width: 3.0000
            Exp time: 96.0000
       Rotation axis: Omega
               Omega: 0.0000
                 Chi: 54.0000
                 Phi: 180.0000
                 XTD: 127.4000
              2theta: 0.0000
scan:
    Number of images: 50
               Slice: 20.0000 - 170.0000
         Image width: 3.0000
            Exp time: 96.0000
       Rotation axis: Omega
               Omega: 0.0000
                 Chi: 54.0000
                 Phi: 0.0000
                 XTD: 127.4000
              2theta: 0.0000
scan:
    Number of images: 60
               Slice: 20.0000 - 200.0000
         Image width: 3.0000
            Exp time: 96.0000
       Rotation axis: Omega
               Omega: 0.0000
                 Chi: 54.0000
                 Phi: 90.0000
                 XTD: 127.4000
              2theta: 0.0000
scan:
    Number of images: 56
               Slice: 24.0000 - 194.0000
         Image width: 3.0000
            Exp time: 96.0000
       Rotation axis: Omega
               Omega: 0.0000
                 Chi: 54.0000
                 Phi: 270.0000
                 XTD: 127.4000
              2theta: 0.0000
scan:
    Number of images: 49
               Slice: 21.0000 - 168.0000
         Image width: 3.0000
            Exp time: 96.0000
       Rotation axis: Omega
               Omega: 0.0000
                 Chi: 0.0000
                 Phi: 0.0000
                 XTD: 127.4000
              2theta: 0.0000
;
_diffrn_measurement_device
;
Crystal Goniometer
;
_diffrn_measurement_device_type
;
Rigaku RAXIS conversion
;
_diffrn_measurement_method 'profile data from \w-scans'
_diffrn_measurement_specimen_support Loop
_diffrn_orient_matrix_type FS_PROCESS
_diffrn_orient_matrix_UB_11 0.036818
_diffrn_orient_matrix_UB_12 -0.004105
_diffrn_orient_matrix_UB_13 0.051564
_diffrn_orient_matrix_UB_21 0.002388
_diffrn_orient_matrix_UB_22 0.034787
_diffrn_orient_matrix_UB_23 0.007054
_diffrn_orient_matrix_UB_31 -0.053640
_diffrn_orient_matrix_UB_32 -0.001269
_diffrn_orient_matrix_UB_33 0.026583
_diffrn_radiation_monochromator Confocal
_diffrn_radiation_type CuK\a
_diffrn_radiation_wavelength 1.54178
_diffrn_reflns_av_R_equivalents 0.0781
_diffrn_reflns_av_unetI/netI 0.0745
_diffrn_reflns_laue_measured_fraction_full 0.986
_diffrn_reflns_laue_measured_fraction_max 0.986
_diffrn_reflns_limit_h_max 19
_diffrn_reflns_limit_h_min -15
_diffrn_reflns_limit_k_max 35
_diffrn_reflns_limit_k_min -35
_diffrn_reflns_limit_l_max 19
_diffrn_reflns_limit_l_min -21
_diffrn_reflns_number 83050
_diffrn_reflns_point_group_measured_fraction_full 0.986
_diffrn_reflns_point_group_measured_fraction_max 0.986
_diffrn_reflns_theta_full 58.930
_diffrn_reflns_theta_max 58.930
_diffrn_reflns_theta_min 6.546
_diffrn_source 'Rotating Anode'
_diffrn_source_current 20.0
_diffrn_source_power 0.8
_diffrn_source_voltage 40.0
_exptl_absorpt_coefficient_mu 2.669
_exptl_absorpt_correction_T_max 1.000
_exptl_absorpt_correction_T_min 0.550
_exptl_absorpt_correction_type multi-scan
_exptl_absorpt_process_details FS_Process
_exptl_crystal_colour Green
_exptl_crystal_density_diffrn 1.244
_exptl_crystal_description Block
_exptl_crystal_F_000 2949
_exptl_crystal_size_max 0.15
_exptl_crystal_size_mid 0.15
_exptl_crystal_size_min 0.05
_refine_diff_density_max 1.154
_refine_diff_density_min -0.987
_refine_diff_density_rms 0.109
_refine_ls_extinction_method none
_refine_ls_goodness_of_fit_ref 0.955
_refine_ls_hydrogen_treatment constr
_refine_ls_matrix_type full
_refine_ls_number_parameters 768
_refine_ls_number_reflns 10698
_refine_ls_number_restraints 610
_refine_ls_restrained_S_all 0.985
_refine_ls_R_factor_all 0.1012
_refine_ls_R_factor_gt 0.0780
_refine_ls_shift/su_max 0.001
_refine_ls_shift/su_mean 0.000
_refine_ls_structure_factor_coef Fsqd
_refine_ls_weighting_details 'w=1/[\s^2^(Fo^2^)+(0.1502P)^2^+21.0226P] where P=(Fo^2^+2Fc^2^)/3'
_refine_ls_weighting_scheme calc
_refine_ls_wR_factor_gt 0.2117
_refine_ls_wR_factor_ref 0.2424
_reflns_Friedel_coverage 0.000
_reflns_number_gt 7522
_reflns_number_total 10698
_reflns_threshold_expression 'I > 2\s(I)'
_cod_data_source_file c5dt02551f2.cif
_cod_data_source_block 1042537_Complex2
_cod_depositor_comments 'Adding full bibliography for 7036149--7036153.cif.'
_cod_database_code 7036150
_shelx_space_group_comment
;
The symmetry employed for this shelxl refinement is uniquely defined
by the following loop, which should always be used as a source of
symmetry information in preference to the above space-group names.
They are only intended as comments.
;
_olex2_refinement_description
;
1. Fixed Uiso
 At 1.2 times of:
  All C(H) groups, All C(H,H) groups, All N(H) groups
 At 1.5 times of:
  All C(H,H,H) groups, All O(H) groups, All O(H,H) groups
2. Restrained distances
 C441-C442 = C441-C443 = C441-C444
 1.49091 with sigma of 0.02
 C442-C443 = C442-C444 = C443-C444
 2.434656 with sigma of 0.02
 C445-C446 = C445-C447 = C446-C447
 2.434656 with sigma of 0.02
3. Rigid bond restraints
 C11, C12, C13, C14, C21, C22, C23, C24, C31, C32, C33, C34, C41, C42, C43,
 C44, C51, C52, C53, C54, C61, C62, C63, C64, C211, C221, C231, C241, C411,
 C412, C413, C414, C421, C422, C423, C424, C431, C432, C433, C434, C441, C4, C5,
  C443, C444, C442, C446, C445, C447, C1, C611, C613, C614, C621, C623, C624,
 C631, C633, C634, C641, C643, C644, C2M, C2
 with sigma for 1-2 distances of 0.005 and sigma for 1-3 distances of 0.005
4. Uiso/Uaniso restraints and constraints
C414 \\sim C413 \\sim C412: within 1.2A with sigma of 0.01 and sigma for
terminal atoms of 0.02
O644: within 1.7A with sigma of 0.001 and sigma for terminal atoms of 0.005
C2M \\sim O1M: within 1.7A with sigma of 0.002 and sigma for terminal atoms of
0.004
Uanis(C11) \\sim Ueq, Uanis(C12) \\sim Ueq, Uanis(C13) \\sim Ueq, Uanis(C14)
\\sim Ueq, Uanis(C21) \\sim Ueq, Uanis(C22) \\sim Ueq, Uanis(C23) \\sim Ueq,
Uanis(C24) \\sim Ueq, Uanis(C31) \\sim Ueq, Uanis(C32) \\sim Ueq, Uanis(C33)
\\sim Ueq, Uanis(C34) \\sim Ueq, Uanis(C41) \\sim Ueq, Uanis(C42) \\sim Ueq,
Uanis(C43) \\sim Ueq, Uanis(C44) \\sim Ueq, Uanis(C51) \\sim Ueq, Uanis(C52)
\\sim Ueq, Uanis(C53) \\sim Ueq, Uanis(C54) \\sim Ueq, Uanis(C61) \\sim Ueq,
Uanis(C62) \\sim Ueq, Uanis(C63) \\sim Ueq, Uanis(C64) \\sim Ueq, Uanis(C211)
\\sim Ueq, Uanis(C221) \\sim Ueq, Uanis(C231) \\sim Ueq, Uanis(C241) \\sim Ueq,
Uanis(C411) \\sim Ueq, Uanis(C412) \\sim Ueq, Uanis(C413) \\sim Ueq,
Uanis(C414) \\sim Ueq, Uanis(C421) \\sim Ueq, Uanis(C422) \\sim Ueq,
Uanis(C423) \\sim Ueq, Uanis(C424) \\sim Ueq, Uanis(C431) \\sim Ueq,
Uanis(C432) \\sim Ueq, Uanis(C433) \\sim Ueq, Uanis(C434) \\sim Ueq,
Uanis(C441) \\sim Ueq, Uanis(C4) \\sim Ueq, Uanis(C5) \\sim Ueq, Uanis(C443)
\\sim Ueq, Uanis(C444) \\sim Ueq, Uanis(C442) \\sim Ueq, Uanis(C446) \\sim Ueq,
Uanis(C445) \\sim Ueq, Uanis(C447) \\sim Ueq, Uanis(C1) \\sim Ueq, Uanis(C611)
\\sim Ueq, Uanis(C613) \\sim Ueq, Uanis(C614) \\sim Ueq, Uanis(C621) \\sim Ueq,
Uanis(C623) \\sim Ueq, Uanis(C624) \\sim Ueq, Uanis(C631) \\sim Ueq,
Uanis(C633) \\sim Ueq, Uanis(C634) \\sim Ueq, Uanis(C641) \\sim Ueq,
Uanis(C643) \\sim Ueq, Uanis(C644) \\sim Ueq, Uanis(C2M) \\sim Ueq, Uanis(C2)
\\sim Ueq, Uanis(O11) \\sim Ueq, Uanis(O12) \\sim Ueq, Uanis(O13) \\sim Ueq,
Uanis(O14) \\sim Ueq, Uanis(O213) \\sim Ueq, Uanis(O223) \\sim Ueq, Uanis(O233)
\\sim Ueq, Uanis(O243) \\sim Ueq, Uanis(O3) \\sim Ueq, Uanis(O1W) \\sim Ueq,
Uanis(O1) \\sim Ueq, Uanis(O1M) \\sim Ueq, Uanis(O644) \\sim Ueq: with sigma of
0.0075 and sigma for terminal atoms of 0.015
Uanis(O644) \\sim Ueq: with sigma of 0.001 and sigma for terminal atoms of 0.002
5. Others
 1(DFIX)=FVAR(1)
 1(DFIX)=1(DFIX)=1.633*FVAR(2)
 Sof(C446)=Sof(H44J)=Sof(H44K)=Sof(H44L)=Sof(C445)=Sof(H44M)=Sof(H44N)=
 Sof(H44O)=Sof(C447)=Sof(H44P)=Sof(H44Q)=Sof(H44R)=1-FVAR(2)
 Sof(C443)=Sof(H44A)=Sof(H44B)=Sof(H44C)=Sof(C444)=Sof(H44D)=Sof(H44E)=
 Sof(H44F)=Sof(C442)=Sof(H44G)=Sof(H44H)=Sof(H44I)=FVAR(2)
 Fixed Sof: S0AA(0.5) O3(0.5) C4(0.5) H4A(0.5) H4B(0.5) H4C(0.5) C5(0.5)
 H5A(0.5) H5B(0.5) H5C(0.5) O1W(0.5) H1WA(0.5) H1WB(0.5) S1(0.6667) O1(0.6667)
 C1(0.6667) H1A(0.6667) H1B(0.6667) H1C(0.6667) O644(0.33333) H64G(0.33333)
 H64H(0.33333) C2(0.6667) H2A(0.6667) H2B(0.6667) H2C(0.6667)
6.a Riding coordinates:
 O233(H233), O243(H243), O1W(H1WA), O1W(H1WB), O1M(H1M), O644(H64G),
 O644(H64H), C2(H2A), C2(H2B), C2(H2C)
6.b Free rotating group:
 S0AA(O3,C4,C5,C443,C444,C442,C446,C445,C447,O1W), S1(O1,C1,C611,C613,C614,
 C621,C623,C624,C631,C633,C634,C641,C643,C644,Br2)
6.c Ternary CH refined with riding coordinates:
 N622(H622), N632(H632)
6.d Secondary CH2 refined with riding coordinates:
 C611(H61A,H61B), C613(H61C,H61D), C614(H61E,H61F), C621(H62A,H62B), C623(H62C,
 H62D), C624(H62E,H62F), C631(H63A,H63B), C633(H63C,H63D), C634(H63E,H63F),
 C641(H64A,H64B), C643(H64C,H64D), C644(H64E,H64F)
6.e Me refined with riding coordinates:
 C443(H44A,H44B,H44C), C444(H44D,H44E,H44F), C442(H44G,H44H,H44I), C446(H44J,
 H44K,H44L), C445(H44M,H44N,H44O), C447(H44P,H44Q,H44R)
6.f Aromatic/amide H refined with riding coordinates:
 C31(H31), C32(H32), C33(H33), C34(H34), C51(H51), C52(H52), C53(H53),
 C54(H54), C211(H211), C221(H221), C231(H231), C241(H241)
6.g Idealised Me refined as rotating group:
 C412(H41A,H41B,H41C), C413(H41D,H41E,H41F), C414(H41G,H41H,H41I), C422(H42A,
 H42B,H42C), C423(H42D,H42E,H42F), C424(H42G,H42H,H42I), C432(H43A,H43B,H43C),
 C433(H43D,H43E,H43F), C434(H43G,H43H,H43I), C4(H4A,H4B,H4C), C5(H5A,H5B,H5C),
 C1(H1A,H1B,H1C), C2M(H2MA,H2MB,H2MC)
6.h Idealised tetrahedral OH refined as rotating group:
 O213(H213), O223(H223)
;
_shelx_shelxl_version_number 2014/7
_olex2_submission_special_instructions 'No special instructions were received'

loop_
_space_group_symop_operation_xyz
'x, y, z'
'-x, y+1/2, -z+1/2'
'-x, -y, -z'
'x, -y-1/2, z-1/2'

loop_
_atom_site_label
_atom_site_type_symbol
_atom_site_fract_x
_atom_site_fract_y
_atom_site_fract_z
_atom_site_U_iso_or_equiv
_atom_site_adp_type
_atom_site_occupancy
_atom_site_site_symmetry_order
_atom_site_calc_flag
_atom_site_refinement_flags_posn
_atom_site_refinement_flags_adp
_atom_site_refinement_flags_occupancy
_atom_site_disorder_assembly
_atom_site_disorder_group
Br1 Br 0.38757(5) 0.45737(2) 0.73646(4) 0.0479(2) Uani 1 1 d . . . . .
Cu1 Cu 0.45599(6) 0.44981(3) 0.89868(5) 0.0398(3) Uani 1 1 d . . . . .
Cu2 Cu 0.41546(6) 0.51126(3) 0.60398(5) 0.0441(3) Uani 1 1 d . . . . .
O11 O 0.3506(3) 0.46612(14) 0.9377(2) 0.0396(10) Uani 1 1 d . U . . .
O12 O 0.3809(3) 0.57061(14) 0.6432(2) 0.0436(10) Uani 1 1 d . U . . .
O13 O 0.5707(3) 0.43169(14) 0.8810(2) 0.0397(10) Uani 1 1 d . U . . .
O14 O 0.4506(3) 0.46026(14) 0.5447(3) 0.0472(11) Uani 1 1 d . U . . .
O213 O 0.4910(3) 0.34921(16) 0.9038(3) 0.0593(13) Uani 1 1 d . U . . .
H213 H 0.5377 0.3580 0.9299 0.089 Uiso 1 1 calc GR . . . .
O223 O 0.5995(3) 0.48969(15) 0.6268(3) 0.0489(11) Uani 1 1 d . U . . .
H223 H 0.5743 0.4649 0.6100 0.073 Uiso 1 1 calc GR . . . .
O233 O 0.4275(3) 0.54920(14) 0.9269(3) 0.0463(11) Uani 1 1 d . U . . .
H233 H 0.3794 0.5360 0.9292 0.069 Uiso 1 1 d R . . . .
O243 O 0.2414(3) 0.54591(16) 0.5515(3) 0.0568(13) Uani 1 1 d . U . . .
H243 H 0.2651 0.5653 0.5842 0.085 Uiso 1 1 d R . . . .
N212 N 0.4270(3) 0.38277(18) 0.9088(3) 0.0458(13) Uani 1 1 d . . . . .
N222 N 0.5374(3) 0.52278(17) 0.6418(3) 0.0419(12) Uani 1 1 d . . . . .
N232 N 0.4873(3) 0.51571(17) 0.9068(3) 0.0384(12) Uani 1 1 d . . . . .
N242 N 0.2977(4) 0.50749(19) 0.5474(3) 0.0514(14) Uani 1 1 d . . . . .
N612 N 0.2377(3) 0.54521(17) 0.8983(3) 0.0414(13) Uani 1 1 d . . . . .
N622 N 0.2452(3) 0.61272(17) 0.7748(3) 0.0421(13) Uani 1 1 d . . . . .
H622 H 0.1819 0.6208 0.7654 0.050 Uiso 1 1 calc R . . . .
N632 N 0.6726(3) 0.37315(18) 0.7399(3) 0.0436(13) Uani 1 1 d . . . . .
H632 H 0.6849 0.3390 0.7341 0.052 Uiso 1 1 calc R . . . .
N642 N 0.5768(4) 0.38898(18) 0.5883(3) 0.0475(14) Uani 1 1 d . . . . .
C11 C 0.2775(4) 0.4418(2) 0.9320(4) 0.0406(13) Uani 1 1 d . U . . .
C12 C 0.4285(4) 0.6003(2) 0.6915(4) 0.0407(13) Uani 1 1 d . U . . .
C13 C 0.6337(4) 0.4591(2) 0.8652(4) 0.0396(13) Uani 1 1 d . U . . .
C14 C 0.4002(4) 0.4260(2) 0.5129(4) 0.0458(14) Uani 1 1 d . U . . .
C21 C 0.2739(4) 0.3926(2) 0.9212(4) 0.0451(14) Uani 1 1 d . U . . .
C22 C 0.5206(4) 0.5965(2) 0.7090(4) 0.0405(13) Uani 1 1 d . U . . .
C23 C 0.6351(4) 0.5085(2) 0.8729(3) 0.0383(12) Uani 1 1 d . U . . .
C24 C 0.3086(5) 0.4306(2) 0.4936(4) 0.0493(15) Uani 1 1 d . U . . .
C31 C 0.1940(4) 0.3687(2) 0.9161(4) 0.0521(16) Uani 1 1 d . U . . .
H31 H 0.1938 0.3356 0.9096 0.063 Uiso 1 1 calc R . . . .
C32 C 0.5659(4) 0.6300(2) 0.7571(3) 0.0405(13) Uani 1 1 d . U . . .
H32 H 0.6275 0.6276 0.7671 0.049 Uiso 1 1 calc R . . . .
C33 C 0.7067(4) 0.5352(2) 0.8592(4) 0.0409(13) Uani 1 1 d . U . . .
H33 H 0.7052 0.5681 0.8680 0.049 Uiso 1 1 calc R . . . .
C34 C 0.2601(5) 0.3929(2) 0.4580(4) 0.0549(16) Uani 1 1 d . U . . .
H34 H 0.1992 0.3969 0.4437 0.066 Uiso 1 1 calc R . . . .
C41 C 0.1157(4) 0.3912(2) 0.9202(4) 0.0523(15) Uani 1 1 d . U . . .
C42 C 0.5254(4) 0.6665(2) 0.7909(4) 0.0455(14) Uani 1 1 d . U . . .
C43 C 0.7788(4) 0.5163(2) 0.8336(4) 0.0409(13) Uani 1 1 d . U . . .
C44 C 0.2967(5) 0.3509(2) 0.4431(4) 0.0562(16) Uani 1 1 d . U . . .
C51 C 0.1209(4) 0.4397(2) 0.9311(4) 0.0478(15) Uani 1 1 d . U . . .
H51 H 0.0682 0.4564 0.9334 0.057 Uiso 1 1 calc R . . . .
C52 C 0.4356(4) 0.6692(2) 0.7734(4) 0.0453(14) Uani 1 1 d . U . . .
H52 H 0.4063 0.6945 0.7943 0.054 Uiso 1 1 calc R . . . .
C53 C 0.7785(4) 0.4678(2) 0.8216(4) 0.0435(14) Uani 1 1 d . U . . .
H53 H 0.8274 0.4536 0.8030 0.052 Uiso 1 1 calc R . . . .
C54 C 0.3863(5) 0.3463(2) 0.4627(4) 0.0519(15) Uani 1 1 d . U . . .
H54 H 0.4128 0.3171 0.4534 0.062 Uiso 1 1 calc R . . . .
C61 C 0.1981(4) 0.4650(2) 0.9388(4) 0.0407(13) Uani 1 1 d . U . . .
C62 C 0.3867(4) 0.6369(2) 0.7271(4) 0.0405(13) Uani 1 1 d . U . . .
C63 C 0.7092(4) 0.4397(2) 0.8361(4) 0.0430(14) Uani 1 1 d . U . . .
C64 C 0.4398(5) 0.3835(2) 0.4960(4) 0.0469(14) Uani 1 1 d . U . . .
C211 C 0.3518(4) 0.3655(2) 0.9146(4) 0.0498(16) Uani 1 1 d . U . . .
H211 H 0.3466 0.3323 0.9144 0.060 Uiso 1 1 calc R . . . .
C221 C 0.5715(4) 0.5588(2) 0.6813(4) 0.0412(14) Uani 1 1 d . U . . .
H221 H 0.6331 0.5604 0.6926 0.049 Uiso 1 1 calc R . . . .
C231 C 0.5611(4) 0.5344(2) 0.8970(4) 0.0421(14) Uani 1 1 d . U . . .
H231 H 0.5680 0.5671 0.9061 0.051 Uiso 1 1 calc R . . . .
C241 C 0.2622(5) 0.4730(2) 0.5068(4) 0.0526(16) Uani 1 1 d . U . . .
H241 H 0.2030 0.4756 0.4846 0.063 Uiso 1 1 calc R . . . .
C411 C 0.0282(5) 0.3659(3) 0.9082(5) 0.0660(17) Uani 1 1 d . U . . .
C412 C -0.0139(6) 0.3736(4) 0.8215(5) 0.086(2) Uani 1 1 d . U . . .
H41A H -0.0269 0.4070 0.8129 0.130 Uiso 1 1 calc GR . . . .
H41B H -0.0680 0.3555 0.8116 0.130 Uiso 1 1 calc GR . . . .
H41C H 0.0267 0.3632 0.7859 0.130 Uiso 1 1 calc GR . . . .
C413 C -0.0351(5) 0.3854(3) 0.9612(5) 0.070(2) Uani 1 1 d . U . . .
H41D H -0.0110 0.3806 1.0160 0.105 Uiso 1 1 calc GR . . . .
H41E H -0.0910 0.3690 0.9505 0.105 Uiso 1 1 calc GR . . . .
H41F H -0.0438 0.4190 0.9511 0.105 Uiso 1 1 calc GR . . . .
C414 C 0.0381(6) 0.3139(3) 0.9227(8) 0.113(3) Uani 1 1 d . U . . .
H41G H 0.0744 0.3004 0.8859 0.169 Uiso 1 1 calc GR . . . .
H41H H -0.0194 0.2990 0.9154 0.169 Uiso 1 1 calc GR . . . .
H41I H 0.0658 0.3085 0.9763 0.169 Uiso 1 1 calc GR . . . .
C421 C 0.5738(5) 0.7032(3) 0.8455(5) 0.0605(17) Uani 1 1 d . U . . .
C422 C 0.5703(6) 0.7508(3) 0.8030(6) 0.080(2) Uani 1 1 d . U . . .
H42A H 0.6052 0.7492 0.7595 0.120 Uiso 1 1 calc GR . . . .
H42B H 0.5937 0.7753 0.8396 0.120 Uiso 1 1 calc GR . . . .
H42C H 0.5098 0.7582 0.7827 0.120 Uiso 1 1 calc GR . . . .
C423 C 0.5286(6) 0.7081(4) 0.9187(5) 0.087(2) Uani 1 1 d . U . . .
H42D H 0.4697 0.7205 0.9043 0.130 Uiso 1 1 calc GR . . . .
H42E H 0.5619 0.7296 0.9555 0.130 Uiso 1 1 calc GR . . . .
H42F H 0.5252 0.6774 0.9434 0.130 Uiso 1 1 calc GR . . . .
C424 C 0.6698(5) 0.6893(3) 0.8687(6) 0.084(3) Uani 1 1 d . U . . .
H42G H 0.6726 0.6599 0.8984 0.127 Uiso 1 1 calc GR . . . .
H42H H 0.6998 0.7140 0.9011 0.127 Uiso 1 1 calc GR . . . .
H42I H 0.6979 0.6850 0.8215 0.127 Uiso 1 1 calc GR . . . .
C431 C 0.8577(4) 0.5458(2) 0.8148(4) 0.0496(15) Uani 1 1 d . U . . .
C432 C 0.8616(5) 0.5441(3) 0.7262(5) 0.0652(19) Uani 1 1 d . U . . .
H43A H 0.8673 0.5115 0.7098 0.098 Uiso 1 1 calc GR . . . .
H43B H 0.9118 0.5622 0.7139 0.098 Uiso 1 1 calc GR . . . .
H43C H 0.8081 0.5576 0.6985 0.098 Uiso 1 1 calc GR . . . .
C433 C 0.9411(4) 0.5261(3) 0.8577(5) 0.0592(18) Uani 1 1 d . U . . .
H43D H 0.9371 0.5253 0.9139 0.089 Uiso 1 1 calc GR . . . .
H43E H 0.9902 0.5460 0.8479 0.089 Uiso 1 1 calc GR . . . .
H43F H 0.9501 0.4942 0.8391 0.089 Uiso 1 1 calc GR . . . .
C434 C 0.8504(5) 0.5966(2) 0.8411(5) 0.0616(18) Uani 1 1 d . U . . .
H43G H 0.7985 0.6110 0.8122 0.092 Uiso 1 1 calc GR . . . .
H43H H 0.9023 0.6140 0.8307 0.092 Uiso 1 1 calc GR . . . .
H43I H 0.8458 0.5974 0.8972 0.092 Uiso 1 1 calc GR . . . .
C441 C 0.2400(5) 0.3092(2) 0.4093(4) 0.0688(18) Uani 1 1 d D U . . .
S0AA S 0.1618(3) 0.38243(15) 0.6321(2) 0.0911(15) Uani 0.5 1 d . . P A 1
O3 O 0.0914(3) 0.3466(2) 0.6368(3) 0.124(5) Uani 0.5 1 d G U P A 1
C4 C 0.1625(4) 0.42018(19) 0.7167(3) 0.087(5) Uani 0.5 1 d G U P A 1
H4A H 0.1241 0.4471 0.7032 0.130 Uiso 0.5 1 calc GR . P A 1
H4B H 0.2219 0.4313 0.7330 0.130 Uiso 0.5 1 calc GR . P A 1
H4C H 0.1419 0.4026 0.7595 0.130 Uiso 0.5 1 calc GR . P A 1
C5 C 0.2645(3) 0.3536(2) 0.6642(3) 0.070(4) Uani 0.5 1 d G U P A 1
H5A H 0.2768 0.3306 0.6248 0.105 Uiso 0.5 1 calc GR . P A 1
H5B H 0.2610 0.3377 0.7140 0.105 Uiso 0.5 1 calc GR . P A 1
H5C H 0.3112 0.3770 0.6710 0.105 Uiso 0.5 1 calc GR . P A 1
C443 C 0.2955(6) 0.2689(3) 0.3837(4) 0.106(4) Uani 0.718(12) 1 d DG U P B 1
H44A H 0.3223 0.2786 0.3377 0.159 Uiso 0.718(12) 1 calc R . P B 1
H44B H 0.3412 0.2610 0.4264 0.159 Uiso 0.718(12) 1 calc R . P B 1
H44C H 0.2586 0.2415 0.3706 0.159 Uiso 0.718(12) 1 calc R . P B 1
C444 C 0.1972(6) 0.3252(3) 0.3290(2) 0.121(6) Uani 0.718(12) 1 d DG U P B 1
H44D H 0.2390 0.3434 0.3033 0.181 Uiso 0.718(12) 1 calc R . P B 1
H44E H 0.1786 0.2977 0.2971 0.181 Uiso 0.718(12) 1 calc R . P B 1
H44F H 0.1464 0.3447 0.3351 0.181 Uiso 0.718(12) 1 calc R . P B 1
C442 C 0.2142(5) 0.28195(17) 0.4745(3) 0.129(5) Uani 0.718(12) 1 d DG U P B 1
H44G H 0.2633 0.2800 0.5163 0.193 Uiso 0.718(12) 1 calc R . P B 1
H44H H 0.1649 0.2973 0.4944 0.193 Uiso 0.718(12) 1 calc R . P B 1
H44I H 0.1971 0.2503 0.4564 0.193 Uiso 0.718(12) 1 calc R . P B 1
C446 C 0.1399(5) 0.3199(3) 0.4023(3) 0.080(7) Uani 0.282(12) 1 d DG U P B 2
H44J H 0.1246 0.3289 0.4536 0.120 Uiso 0.282(12) 1 calc R . P B 2
H44K H 0.1257 0.3457 0.3653 0.120 Uiso 0.282(12) 1 calc R . P B 2
H44L H 0.1070 0.2919 0.3837 0.120 Uiso 0.282(12) 1 calc R . P B 2
C445 C 0.2553(6) 0.2961(3) 0.3280(3) 0.081(7) Uani 0.282(12) 1 d DG U P B 2
H44M H 0.2504 0.3241 0.2948 0.121 Uiso 0.282(12) 1 calc R . P B 2
H44N H 0.3138 0.2827 0.3293 0.121 Uiso 0.282(12) 1 calc R . P B 2
H44O H 0.2119 0.2729 0.3068 0.121 Uiso 0.282(12) 1 calc R . P B 2
C447 C 0.2487(6) 0.26385(19) 0.4584(4) 0.105(8) Uani 0.282(12) 1 d DG U P B 2
H44P H 0.2391 0.2710 0.5122 0.157 Uiso 0.282(12) 1 calc R . P B 2
H44Q H 0.2053 0.2410 0.4359 0.157 Uiso 0.282(12) 1 calc R . P B 2
H44R H 0.3072 0.2508 0.4583 0.157 Uiso 0.282(12) 1 calc R . P B 2
O1W O 0.2141(5) 0.3453(2) 0.7295(2) 0.078(3) Uani 0.5 1 d G U P A -2
H1WA H 0.2293 0.3653 0.6974 0.118 Uiso 0.5 1 d R . P A -2
H1WB H 0.1650 0.3337 0.7116 0.118 Uiso 0.5 1 d R . P A -2
S1 S 0.66345(14) 0.27348(6) 0.98075(7) 0.0789(10) Uani 0.6667 1 d . . P C 1
O1 O 0.66691(13) 0.32556(6) 0.96857(6) 0.086(3) Uani 0.6667 1 d G U P C 1
C1 C 0.60317(11) 0.24890(5) 0.89316(10) 0.053(3) Uani 0.6667 1 d G U P C 1
H1A H 0.5479 0.2657 0.8808 0.080 Uiso 0.6667 1 calc GR . P C 1
H1B H 0.5915 0.2157 0.9018 0.080 Uiso 0.6667 1 calc GR . P C 1
H1C H 0.6375 0.2520 0.8495 0.080 Uiso 0.6667 1 calc GR . P C 1
C611 C 0.19691(14) 0.51710(8) 0.95516(15) 0.0391(14) Uani 1 1 d G U . . .
H61A H 0.1358 0.5274 0.9547 0.047 Uiso 1 1 calc R . . . .
H61B H 0.2278 0.5230 1.0081 0.047 Uiso 1 1 calc R . . . .
C613 C 0.20372(11) 0.53412(6) 0.81671(14) 0.0411(14) Uani 1 1 d G U . . .
H61C H 0.1410 0.5419 0.8070 0.049 Uiso 1 1 calc R . . . .
H61D H 0.2103 0.5001 0.8073 0.049 Uiso 1 1 calc R . . . .
C614 C 0.22809(14) 0.59523(7) 0.91154(15) 0.0495(16) Uani 1 1 d G U . . .
H61E H 0.2515 0.6028 0.9662 0.059 Uiso 1 1 calc R . . . .
H61F H 0.1655 0.6035 0.9039 0.059 Uiso 1 1 calc R . . . .
C621 C 0.28997(16) 0.64170(6) 0.71683(16) 0.0449(14) Uani 1 1 d G U . . .
H62A H 0.2669 0.6320 0.6631 0.054 Uiso 1 1 calc R . . . .
H62B H 0.2749 0.6751 0.7226 0.054 Uiso 1 1 calc R . . . .
C623 C 0.27512(15) 0.62414(6) 0.85681(15) 0.0483(16) Uani 1 1 d G U . . .
H62C H 0.2649 0.6578 0.8659 0.058 Uiso 1 1 calc R . . . .
H62D H 0.3385 0.6182 0.8679 0.058 Uiso 1 1 calc R . . . .
C624 C 0.25150(12) 0.56115(6) 0.76239(13) 0.0426(15) Uani 1 1 d G U . . .
H62E H 0.2275 0.5535 0.7079 0.051 Uiso 1 1 calc R . . . .
H62F H 0.3135 0.5517 0.7701 0.051 Uiso 1 1 calc R . . . .
C631 C 0.71422(7) 0.38736(3) 0.82132(8) 0.0435(14) Uani 1 1 d G U . . .
H63A H 0.6847 0.3705 0.8606 0.052 Uiso 1 1 calc R . . . .
H63B H 0.7761 0.3776 0.8283 0.052 Uiso 1 1 calc R . . . .
C633 C 0.71123(9) 0.39793(3) 0.67575(10) 0.0490(16) Uani 1 1 d G U . . .
H63C H 0.7748 0.3924 0.6815 0.059 Uiso 1 1 calc R . . . .
H63D H 0.7013 0.4321 0.6795 0.059 Uiso 1 1 calc R . . . .
C634 C 0.57514(7) 0.37849(3) 0.72887(6) 0.0454(15) Uani 1 1 d G U . . .
H63E H 0.5597 0.4117 0.7361 0.055 Uiso 1 1 calc R . . . .
H63F H 0.5499 0.3596 0.7685 0.055 Uiso 1 1 calc R . . . .
C641 C 0.53656(14) 0.37718(7) 0.50887(6) 0.0509(15) Uani 1 1 d G U . . .
H64A H 0.5503 0.3441 0.4978 0.061 Uiso 1 1 calc R . . . .
H64B H 0.5628 0.3971 0.4711 0.061 Uiso 1 1 calc R . . . .
C643 C 0.53775(8) 0.36249(4) 0.64790(6) 0.0492(16) Uani 1 1 d G U . . .
H64C H 0.5494 0.3286 0.6421 0.059 Uiso 1 1 calc R . . . .
H64D H 0.4739 0.3672 0.6405 0.059 Uiso 1 1 calc R . . . .
C644 C 0.67030(11) 0.38033(4) 0.59738(8) 0.0503(16) Uani 1 1 d G U . . .
H64E H 0.6965 0.3966 0.5554 0.060 Uiso 1 1 calc R . . . .
H64F H 0.6814 0.3463 0.5931 0.060 Uiso 1 1 calc R . . . .
Br2 Br 0.74311(7) 0.26886(3) 0.72076(6) 0.0937(4) Uani 1 1 d G . . . .
O1M O 0.0738(4) 0.6379(2) 0.7458(5) 0.113(2) Uani 1 1 d . U . . .
H1M H 0.0368 0.6208 0.7192 0.169 Uiso 1 1 d R . . . .
C2M C 0.0239(5) 0.6818(3) 0.7830(7) 0.098(2) Uani 1 1 d . U . . .
H2MA H 0.0379 0.7111 0.7577 0.147 Uiso 1 1 calc GR . . . .
H2MB H 0.0433 0.6839 0.8393 0.147 Uiso 1 1 calc GR . . . .
H2MC H -0.0391 0.6766 0.7743 0.147 Uiso 1 1 calc GR . . . .
O644 O 0.6764(7) 0.2325(4) 0.9785(6) 0.030(3) Uani 0.3333 1 d . U P D 2
H64G H 0.6456 0.2243 1.0151 0.045 Uiso 0.3333 1 d R . P D 2
H64H H 0.7276 0.2196 0.9872 0.045 Uiso 0.3333 1 d R . P D 2
C2 C 0.7596(19) 0.2616(11) 0.9722(19) 0.217(13) Uani 0.6667 1 d . U P C 1
H2A H 0.7582 0.2300 0.9497 0.325 Uiso 0.6667 1 d R . P C 1
H2B H 0.7963 0.2615 1.0229 0.325 Uiso 0.6667 1 d R . P C 1
H2C H 0.7835 0.2836 0.9369 0.325 Uiso 0.6667 1 d R . P C 1

loop_
_atom_site_aniso_label
_atom_site_aniso_U_11
_atom_site_aniso_U_22
_atom_site_aniso_U_33
_atom_site_aniso_U_23
_atom_site_aniso_U_13
_atom_site_aniso_U_12
Br1 0.0556(5) 0.0460(4) 0.0414(4) 0.0041(3) 0.0033(3) 0.0035(3)
Cu1 0.0398(6) 0.0366(5) 0.0426(6) 0.0008(4) 0.0039(4) 0.0007(4)
Cu2 0.0518(6) 0.0379(5) 0.0408(6) -0.0027(4) -0.0007(4) -0.0036(4)
O11 0.042(2) 0.041(2) 0.035(2) 0.0004(18) 0.0001(18) -0.0067(19)
O12 0.047(2) 0.042(2) 0.040(2) -0.0009(19) 0.0011(19) -0.0008(19)
O13 0.038(2) 0.036(2) 0.045(2) 0.0030(18) 0.0046(18) -0.0063(18)
O14 0.056(3) 0.037(2) 0.048(3) -0.0011(19) 0.004(2) -0.011(2)
O213 0.048(3) 0.047(3) 0.084(4) 0.011(2) 0.014(3) 0.016(2)
O223 0.057(3) 0.036(2) 0.053(3) -0.008(2) 0.005(2) 0.004(2)
O233 0.046(3) 0.037(2) 0.058(3) -0.004(2) 0.012(2) 0.0021(19)
O243 0.059(3) 0.051(3) 0.058(3) -0.005(2) -0.003(2) 0.001(2)
N212 0.042(3) 0.041(3) 0.055(4) 0.007(3) 0.007(3) 0.006(3)
N222 0.055(3) 0.033(3) 0.038(3) 0.004(2) 0.006(2) 0.007(2)
N232 0.044(3) 0.037(3) 0.032(3) -0.008(2) -0.003(2) 0.000(2)
N242 0.065(4) 0.043(3) 0.047(3) 0.006(3) 0.009(3) 0.003(3)
N612 0.048(3) 0.035(3) 0.041(3) -0.001(2) 0.009(2) 0.005(2)
N622 0.045(3) 0.035(3) 0.046(3) 0.007(2) 0.005(2) 0.005(2)
N632 0.045(3) 0.035(3) 0.051(3) 0.001(2) 0.008(3) 0.002(2)
N642 0.064(4) 0.042(3) 0.037(3) -0.002(2) 0.007(3) -0.007(3)
C11 0.046(3) 0.039(2) 0.036(3) 0.005(3) 0.003(3) 0.004(2)
C12 0.048(3) 0.034(3) 0.038(3) 0.005(2) -0.001(3) -0.001(2)
C13 0.041(3) 0.040(2) 0.036(3) 0.002(2) -0.003(2) 0.005(2)
C14 0.061(3) 0.040(3) 0.035(3) 0.005(3) 0.001(3) -0.009(2)
C21 0.046(3) 0.039(3) 0.049(3) 0.007(3) 0.002(3) 0.005(2)
C22 0.049(3) 0.033(3) 0.039(3) 0.000(2) 0.002(3) -0.002(2)
C23 0.042(3) 0.041(3) 0.030(3) 0.004(2) 0.001(2) 0.001(2)
C24 0.059(3) 0.045(3) 0.042(3) 0.005(3) -0.004(3) -0.011(2)
C31 0.047(3) 0.040(3) 0.069(4) 0.007(3) 0.004(3) 0.001(2)
C32 0.046(3) 0.038(3) 0.038(3) 0.002(2) 0.004(2) -0.003(2)
C33 0.043(3) 0.042(3) 0.037(3) 0.003(3) 0.001(2) -0.003(2)
C34 0.067(4) 0.045(3) 0.048(4) 0.007(3) -0.010(3) -0.013(2)
C41 0.044(3) 0.042(3) 0.070(4) 0.002(3) 0.004(3) 0.002(2)
C42 0.050(3) 0.038(3) 0.048(3) -0.005(2) 0.005(3) -0.002(2)
C43 0.039(3) 0.043(3) 0.039(3) 0.002(3) 0.001(2) 0.000(2)
C44 0.071(3) 0.048(3) 0.047(3) 0.005(3) -0.005(3) -0.013(3)
C51 0.044(3) 0.042(3) 0.056(4) 0.002(3) -0.001(3) 0.002(2)
C52 0.052(3) 0.035(3) 0.047(3) 0.000(2) 0.003(3) 0.001(2)
C53 0.042(3) 0.044(2) 0.043(3) 0.003(3) 0.002(3) -0.001(2)
C54 0.072(3) 0.040(3) 0.042(3) 0.003(3) 0.003(3) -0.008(3)
C61 0.044(3) 0.041(3) 0.037(3) 0.002(3) 0.001(3) 0.002(2)
C62 0.045(3) 0.034(3) 0.042(3) 0.004(2) 0.004(2) -0.002(2)
C63 0.043(3) 0.041(3) 0.043(3) 0.001(3) -0.001(3) 0.001(2)
C64 0.064(3) 0.042(3) 0.035(3) 0.001(3) 0.007(3) -0.009(2)
C211 0.047(3) 0.041(3) 0.060(4) 0.004(3) 0.001(3) 0.004(3)
C221 0.044(3) 0.035(3) 0.044(3) -0.001(2) 0.002(3) -0.002(2)
C231 0.047(3) 0.039(3) 0.038(3) -0.001(3) -0.004(3) 0.001(3)
C241 0.058(4) 0.048(3) 0.050(4) 0.002(3) -0.001(3) -0.010(3)
C411 0.046(3) 0.049(3) 0.102(4) -0.002(3) 0.007(3) -0.002(3)
C412 0.059(5) 0.105(6) 0.093(4) -0.034(4) 0.002(4) -0.013(5)
C413 0.053(4) 0.073(5) 0.085(5) 0.009(4) 0.011(4) -0.006(4)
C414 0.063(5) 0.054(4) 0.220(10) 0.007(5) 0.014(6) -0.005(3)
C421 0.059(3) 0.052(3) 0.068(4) -0.020(3) -0.002(3) -0.001(3)
C422 0.082(6) 0.044(3) 0.116(6) -0.019(3) 0.018(5) -0.006(3)
C423 0.086(5) 0.108(6) 0.064(4) -0.038(4) 0.003(4) -0.012(5)
C424 0.066(4) 0.077(5) 0.103(6) -0.042(5) -0.016(4) 0.003(4)
C431 0.041(3) 0.048(3) 0.058(3) 0.010(3) 0.001(3) -0.004(2)
C432 0.055(4) 0.075(5) 0.068(3) 0.014(3) 0.016(3) -0.004(4)
C433 0.037(3) 0.057(4) 0.082(5) 0.002(4) 0.002(3) -0.002(3)
C434 0.051(4) 0.047(3) 0.085(5) 0.010(3) 0.004(4) -0.004(3)
C441 0.083(4) 0.049(3) 0.068(4) -0.002(3) -0.018(3) -0.013(3)
S0AA 0.097(4) 0.107(4) 0.068(3) -0.021(3) 0.004(3) 0.003(3)
O3 0.109(9) 0.125(10) 0.133(10) -0.046(8) 0.000(8) -0.047(8)
C4 0.045(8) 0.114(11) 0.105(11) -0.046(9) 0.025(8) -0.019(8)
C5 0.067(9) 0.054(8) 0.087(10) -0.012(7) 0.004(8) 0.008(7)
C443 0.118(9) 0.071(6) 0.120(10) -0.036(6) -0.019(6) -0.003(5)
C444 0.158(11) 0.078(8) 0.103(7) -0.005(6) -0.072(8) -0.018(7)
C442 0.187(12) 0.093(9) 0.108(7) -0.011(6) 0.027(7) -0.089(8)
C446 0.077(5) 0.059(12) 0.103(14) -0.029(11) 0.004(9) -0.025(7)
C445 0.086(13) 0.069(13) 0.084(7) -0.023(7) -0.002(9) -0.010(11)
C447 0.129(15) 0.059(8) 0.124(14) 0.021(10) 0.008(13) -0.020(9)
O1W 0.113(8) 0.058(6) 0.066(6) 0.003(5) 0.021(6) 0.009(6)
S1 0.100(3) 0.081(2) 0.0570(19) 0.0158(16) 0.0182(18) 0.0306(19)
O1 0.105(6) 0.091(6) 0.062(5) -0.009(4) 0.013(5) -0.035(5)
C1 0.074(7) 0.034(5) 0.055(6) -0.011(4) 0.018(5) -0.005(5)
C611 0.038(3) 0.040(3) 0.041(3) 0.005(3) 0.011(3) 0.000(2)
C613 0.041(3) 0.037(3) 0.044(3) 0.001(3) 0.002(3) 0.000(3)
C614 0.062(4) 0.036(3) 0.050(4) -0.003(3) 0.007(3) 0.003(3)
C621 0.050(3) 0.036(3) 0.048(3) 0.009(3) 0.002(3) 0.001(2)
C623 0.061(4) 0.037(3) 0.048(4) -0.002(3) 0.009(3) 0.002(3)
C624 0.051(4) 0.037(3) 0.039(3) -0.001(3) 0.005(3) -0.003(3)
C631 0.047(3) 0.040(3) 0.043(3) -0.002(3) 0.002(3) 0.003(2)
C633 0.049(4) 0.045(3) 0.054(3) 0.002(3) 0.012(3) -0.005(3)
C634 0.045(3) 0.044(3) 0.047(3) 0.000(3) 0.004(3) -0.001(3)
C641 0.067(3) 0.046(3) 0.040(3) 0.000(3) 0.010(3) -0.006(3)
C643 0.062(4) 0.042(3) 0.044(3) 0.005(3) 0.005(3) -0.006(3)
C644 0.056(4) 0.048(3) 0.050(3) -0.002(3) 0.016(3) -0.001(3)
Br2 0.1150(9) 0.0423(5) 0.1332(10) 0.0076(5) 0.0520(7) 0.0098(5)
O1M 0.056(3) 0.086(4) 0.195(6) 0.045(4) 0.013(3) 0.004(3)
C2M 0.037(3) 0.066(4) 0.193(6) 0.055(4) 0.021(4) 0.001(3)
O644 0.032(3) 0.030(3) 0.028(3) 0.0019(19) 0.0053(19) -0.0001(19)
C2 0.199(17) 0.242(18) 0.204(17) 0.019(13) 0.006(13) -0.016(13)

loop_
_atom_type_symbol
_atom_type_description
_atom_type_scat_dispersion_real
_atom_type_scat_dispersion_imag
_atom_type_scat_source
C C 0.0181 0.0091 'International Tables Vol C Tables 4.2.6.8 and 6.1.1.4'
H H 0.0000 0.0000 'International Tables Vol C Tables 4.2.6.8 and 6.1.1.4'
Br Br -0.6763 1.2805 'International Tables Vol C Tables 4.2.6.8 and 6.1.1.4'
Cu Cu -1.9646 0.5888 'International Tables Vol C Tables 4.2.6.8 and 6.1.1.4'
N N 0.0311 0.0180 'International Tables Vol C Tables 4.2.6.8 and 6.1.1.4'
O O 0.0492 0.0322 'International Tables Vol C Tables 4.2.6.8 and 6.1.1.4'
S S 0.3331 0.5567 'International Tables Vol C Tables 4.2.6.8 and 6.1.1.4'

loop_
_geom_angle_atom_site_label_1
_geom_angle_atom_site_label_2
_geom_angle_atom_site_label_3
_geom_angle
Cu2 Br1 Cu1 138.75(4)
O11 Cu1 Br1 95.79(12)
O11 Cu1 O13 168.52(17)
O11 Cu1 N212 89.5(2)
O11 Cu1 N232 87.4(2)
O13 Cu1 Br1 95.68(13)
O13 Cu1 N212 88.8(2)
O13 Cu1 N232 92.6(2)
N212 Cu1 Br1 95.72(16)
N232 Cu1 Br1 93.15(14)
N232 Cu1 N212 170.9(2)
O12 Cu2 Br1 96.64(13)
O12 Cu2 N222 92.05(19)
O12 Cu2 N242 86.6(2)
O14 Cu2 Br1 95.92(13)
O14 Cu2 O12 167.34(19)
O14 Cu2 N222 88.7(2)
O14 Cu2 N242 90.1(2)
N222 Cu2 Br1 93.64(15)
N222 Cu2 N242 168.1(2)
N242 Cu2 Br1 98.25(16)
C11 O11 Cu1 127.7(4)
C12 O12 Cu2 128.2(4)
C13 O13 Cu1 127.3(4)
C14 O14 Cu2 126.5(4)
N212 O213 H213 109.5
N222 O223 H223 109.5
N232 O233 H233 108.9
N242 O243 H243 109.1
O213 N212 Cu1 119.3(4)
C211 N212 Cu1 126.8(5)
C211 N212 O213 113.7(5)
O223 N222 Cu2 119.1(4)
C221 N222 Cu2 128.1(4)
C221 N222 O223 112.8(5)
O233 N232 Cu1 120.6(4)
C231 N232 Cu1 127.3(4)
C231 N232 O233 112.0(5)
O243 N242 Cu2 118.4(4)
C241 N242 Cu2 128.1(5)
C241 N242 O243 113.5(6)
C611 N612 C613 112.9(4)
C614 N612 C611 111.6(3)
C614 N612 C613 109.2(3)
C621 N622 H622 106.7
C623 N622 H622 106.7
C623 N622 C621 113.3(4)
C623 N622 C624 109.8(3)
C624 N622 H622 106.6
C624 N622 C621 113.3(3)
C631 N632 H632 106.7
C633 N632 H632 106.7
C633 N632 C631 113.2(3)
C633 N632 C634 110.4(3)
C634 N632 H632 106.7
C634 N632 C631 112.8(3)
C643 N642 C641 111.9(4)
C644 N642 C641 110.9(4)
C644 N642 C643 109.3(3)
O11 C11 C21 123.3(6)
O11 C11 C61 119.6(6)
C21 C11 C61 117.0(6)
O12 C12 C22 122.7(6)
O12 C12 C62 119.4(6)
C62 C12 C22 117.9(5)
O13 C13 C23 125.3(6)
O13 C13 C63 120.4(5)
C23 C13 C63 114.3(6)
O14 C14 C24 123.0(6)
O14 C14 C64 118.2(6)
C64 C14 C24 118.8(6)
C11 C21 C211 121.4(6)
C31 C21 C11 120.7(6)
C31 C21 C211 118.0(6)
C12 C22 C221 124.0(5)
C32 C22 C12 119.2(6)
C32 C22 C221 116.8(6)
C13 C23 C231 121.6(6)
C33 C23 C13 122.2(6)
C33 C23 C231 116.1(6)
C14 C24 C241 123.1(6)
C34 C24 C14 119.5(7)
C34 C24 C241 117.5(6)
C21 C31 H31 118.6
C41 C31 C21 122.8(6)
C41 C31 H31 118.6
C22 C32 H32 118.4
C42 C32 C22 123.1(6)
C42 C32 H32 118.4
C23 C33 H33 118.6
C43 C33 C23 122.8(6)
C43 C33 H33 118.6
C24 C34 H34 118.6
C44 C34 C24 122.8(7)
C44 C34 H34 118.6
C31 C41 C51 115.6(6)
C31 C41 C411 122.9(6)
C51 C41 C411 121.4(6)
C32 C42 C52 116.4(6)
C32 C42 C421 124.0(6)
C52 C42 C421 119.6(6)
C33 C43 C53 116.9(6)
C33 C43 C431 123.6(6)
C53 C43 C431 119.5(6)
C34 C44 C54 117.6(6)
C34 C44 C441 121.1(7)
C54 C44 C441 121.2(7)
C41 C51 H51 117.9
C61 C51 C41 124.2(6)
C61 C51 H51 117.9
C42 C52 H52 118.3
C62 C52 C42 123.5(6)
C62 C52 H52 118.3
C43 C53 H53 118.9
C63 C53 C43 122.1(6)
C63 C53 H53 118.9
C44 C54 H54 118.7
C44 C54 C64 122.5(7)
C64 C54 H54 118.7
C11 C61 C611 120.4(5)
C51 C61 C11 119.7(6)
C51 C61 C611 119.9(5)
C12 C62 C621 121.8(5)
C52 C62 C12 119.8(6)
C52 C62 C621 118.5(5)
C13 C63 C631 119.7(5)
C53 C63 C13 121.5(6)
C53 C63 C631 118.7(5)
C14 C64 C54 118.7(6)
C14 C64 C641 121.9(5)
C54 C64 C641 119.3(6)
N212 C211 C21 125.0(6)
N212 C211 H211 117.5
C21 C211 H211 117.5
N222 C221 C22 123.7(6)
N222 C221 H221 118.1
C22 C221 H221 118.1
N232 C231 C23 124.5(6)
N232 C231 H231 117.8
C23 C231 H231 117.8
N242 C241 C24 122.7(7)
N242 C241 H241 118.7
C24 C241 H241 118.7
C41 C411 C412 108.5(7)
C41 C411 C413 111.9(7)
C413 C411 C412 107.4(7)
C414 C411 C41 111.9(7)
C414 C411 C412 108.5(8)
C414 C411 C413 108.5(8)
C411 C412 H41A 109.5
C411 C412 H41B 109.5
C411 C412 H41C 109.5
H41A C412 H41B 109.5
H41A C412 H41C 109.5
H41B C412 H41C 109.5
C411 C413 H41D 109.5
C411 C413 H41E 109.5
C411 C413 H41F 109.5
H41D C413 H41E 109.5
H41D C413 H41F 109.5
H41E C413 H41F 109.5
C411 C414 H41G 109.5
C411 C414 H41H 109.5
C411 C414 H41I 109.5
H41G C414 H41H 109.5
H41G C414 H41I 109.5
H41H C414 H41I 109.5
C42 C421 C422 108.9(6)
C42 C421 C424 111.2(6)
C423 C421 C42 109.2(6)
C423 C421 C422 108.7(7)
C423 C421 C424 109.7(7)
C424 C421 C422 109.0(7)
C421 C422 H42A 109.5
C421 C422 H42B 109.5
C421 C422 H42C 109.5
H42A C422 H42B 109.5
H42A C422 H42C 109.5
H42B C422 H42C 109.5
C421 C423 H42D 109.5
C421 C423 H42E 109.5
C421 C423 H42F 109.5
H42D C423 H42E 109.5
H42D C423 H42F 109.5
H42E C423 H42F 109.5
C421 C424 H42G 109.5
C421 C424 H42H 109.5
C421 C424 H42I 109.5
H42G C424 H42H 109.5
H42G C424 H42I 109.5
H42H C424 H42I 109.5
C432 C431 C43 108.9(6)
C433 C431 C43 110.0(5)
C433 C431 C432 109.6(6)
C433 C431 C434 107.3(6)
C434 C431 C43 111.2(6)
C434 C431 C432 109.8(6)
C431 C432 H43A 109.5
C431 C432 H43B 109.5
C431 C432 H43C 109.5
H43A C432 H43B 109.5
H43A C432 H43C 109.5
H43B C432 H43C 109.5
C431 C433 H43D 109.5
C431 C433 H43E 109.5
C431 C433 H43F 109.5
H43D C433 H43E 109.5
H43D C433 H43F 109.5
H43E C433 H43F 109.5
C431 C434 H43G 109.5
C431 C434 H43H 109.5
C431 C434 H43I 109.5
H43G C434 H43H 109.5
H43G C434 H43I 109.5
H43H C434 H43I 109.5
C44 C441 C446 112.7(6)
C443 C441 C44 111.9(7)
C444 C441 C44 105.8(6)
C444 C441 C443 99.0(5)
C442 C441 C44 108.5(6)
C442 C441 C443 92.4(5)
C442 C441 C444 136.5(7)
C445 C441 C44 113.2(6)
C445 C441 C446 104.5(5)
C445 C441 C447 106.9(5)
C447 C441 C44 115.6(6)
C447 C441 C446 102.7(6)
O3 S0AA C4 106.9
O3 S0AA C5 106.8
C4 S0AA C5 96.3
S0AA C4 H4A 109.5
S0AA C4 H4B 109.5
S0AA C4 H4C 109.5
H4A C4 H4B 109.5
H4A C4 H4C 109.5
H4B C4 H4C 109.5
S0AA C5 H5A 109.5
S0AA C5 H5B 109.5
S0AA C5 H5C 109.5
H5A C5 H5B 109.5
H5A C5 H5C 109.5
H5B C5 H5C 109.5
C441 C443 H44A 109.5
C441 C443 H44B 109.5
C441 C443 H44C 109.5
H44A C443 H44B 109.5
H44A C443 H44C 109.5
H44B C443 H44C 109.5
C441 C444 H44D 109.5
C441 C444 H44E 109.5
C441 C444 H44F 109.5
H44D C444 H44E 109.5
H44D C444 H44F 109.5
H44E C444 H44F 109.5
C441 C442 H44G 109.5
C441 C442 H44H 109.5
C441 C442 H44I 109.5
H44G C442 H44H 109.5
H44G C442 H44I 109.5
H44H C442 H44I 109.5
C441 C446 H44J 109.5
C441 C446 H44K 109.5
C441 C446 H44L 109.5
H44J C446 H44K 109.5
H44J C446 H44L 109.5
H44K C446 H44L 109.5
C441 C445 H44M 109.5
C441 C445 H44N 109.5
C441 C445 H44O 109.5
H44M C445 H44N 109.5
H44M C445 H44O 109.5
H44N C445 H44O 109.5
C441 C447 H44P 109.5
C441 C447 H44Q 109.5
C441 C447 H44R 109.5
H44P C447 H44Q 109.5
H44P C447 H44R 109.5
H44Q C447 H44R 109.5
H1WA O1W H1WB 109.5
O1 S1 C1 106.8
O1 S1 C2 98.7(12)
C2 S1 C1 103.5(12)
S1 C1 H1A 109.5
S1 C1 H1B 109.5
S1 C1 H1C 109.5
H1A C1 H1B 109.5
H1A C1 H1C 109.5
H1B C1 H1C 109.5
N612 C611 C61 113.3(3)
N612 C611 H61A 108.9
N612 C611 H61B 108.9
C61 C611 H61A 108.9
C61 C611 H61B 108.9
H61A C611 H61B 107.7
N612 C613 H61C 109.6
N612 C613 H61D 109.6
N612 C613 C624 110.3(2)
H61C C613 H61D 108.1
C624 C613 H61C 109.6
C624 C613 H61D 109.6
N612 C614 H61E 109.3
N612 C614 H61F 109.3
N612 C614 C623 111.7(2)
H61E C614 H61F 107.9
C623 C614 H61E 109.3
C623 C614 H61F 109.3
N622 C621 H62A 108.8
N622 C621 H62B 108.8
C62 C621 N622 114.0(3)
C62 C621 H62A 108.8
C62 C621 H62B 108.8
H62A C621 H62B 107.7
N622 C623 C614 111.3(2)
N622 C623 H62C 109.4
N622 C623 H62D 109.4
C614 C623 H62C 109.4
C614 C623 H62D 109.4
H62C C623 H62D 108.0
N622 C624 H62E 109.2
N622 C624 H62F 109.2
C613 C624 N622 112.0(2)
C613 C624 H62E 109.2
C613 C624 H62F 109.2
H62E C624 H62F 107.9
N632 C631 H63A 109.0
N632 C631 H63B 109.0
C63 C631 N632 113.1(3)
C63 C631 H63A 109.0
C63 C631 H63B 109.0
H63A C631 H63B 107.8
N632 C633 H63C 109.6
N632 C633 H63D 109.6
N632 C633 C644 110.1(2)
H63C C633 H63D 108.2
C644 C633 H63C 109.6
C644 C633 H63D 109.6
N632 C634 H63E 109.6
N632 C634 H63F 109.6
N632 C634 C643 110.2(2)
H63E C634 H63F 108.1
C643 C634 H63E 109.6
C643 C634 H63F 109.6
N642 C641 C64 114.0(3)
N642 C641 H64A 108.8
N642 C641 H64B 108.8
C64 C641 H64A 108.8
C64 C641 H64B 108.8
H64A C641 H64B 107.7
N642 C643 C634 110.4(2)
N642 C643 H64C 109.6
N642 C643 H64D 109.6
C634 C643 H64C 109.6
C634 C643 H64D 109.6
H64C C643 H64D 108.1
N642 C644 C633 109.8(2)
N642 C644 H64E 109.7
N642 C644 H64F 109.7
C633 C644 H64E 109.7
C633 C644 H64F 109.7
H64E C644 H64F 108.2
C2M O1M H1M 109.4
O1M C2M H2MA 109.5
O1M C2M H2MB 109.5
O1M C2M H2MC 109.5
H2MA C2M H2MB 109.5
H2MA C2M H2MC 109.5
H2MB C2M H2MC 109.5
H64G O644 H64H 109.5
S1 C2 H2A 105.4
S1 C2 H2B 111.6
S1 C2 H2C 111.3
H2A C2 H2B 109.5
H2A C2 H2C 109.5
H2B C2 H2C 109.5

loop_
_geom_bond_atom_site_label_1
_geom_bond_atom_site_label_2
_geom_bond_distance
Br1 Cu1 2.8708(11)
Br1 Cu2 2.8337(11)
Cu1 O11 1.901(4)
Cu1 O13 1.912(4)
Cu1 N212 1.977(5)
Cu1 N232 1.942(5)
Cu2 O12 1.925(4)
Cu2 O14 1.898(4)
Cu2 N222 1.946(5)
Cu2 N242 1.958(6)
O11 C11 1.321(7)
O12 C12 1.341(7)
O13 C13 1.306(7)
O14 C14 1.325(7)
O213 H213 0.8400
O213 N212 1.388(7)
O223 H223 0.8400
O223 N222 1.395(6)
O233 H233 0.8399
O233 N232 1.405(6)
O243 H243 0.8404
O243 N242 1.408(7)
N212 C211 1.281(8)
N222 C221 1.307(8)
N232 C231 1.292(8)
N242 C241 1.291(8)
N612 C611 1.471(6)
N612 C613 1.473(6)
N612 C614 1.456(5)
N622 H622 1.0000
N622 C621 1.531(6)
N622 C623 1.468(6)
N622 C624 1.492(5)
N632 H632 1.0000
N632 C631 1.524(5)
N632 C633 1.501(5)
N632 C634 1.505(5)
N642 C641 1.470(5)
N642 C643 1.467(5)
N642 C644 1.458(6)
C11 C21 1.415(9)
C11 C61 1.416(9)
C12 C22 1.423(9)
C12 C62 1.412(9)
C13 C23 1.416(8)
C13 C63 1.441(9)
C14 C24 1.421(9)
C14 C64 1.405(9)
C21 C31 1.407(9)
C21 C211 1.452(9)
C22 C32 1.396(8)
C22 C221 1.449(9)
C23 C33 1.391(9)
C23 C231 1.468(9)
C24 C34 1.407(9)
C24 C241 1.439(10)
C31 H31 0.9500
C31 C41 1.381(9)
C32 H32 0.9500
C32 C42 1.384(9)
C33 H33 0.9500
C33 C43 1.364(9)
C34 H34 0.9500
C34 C44 1.365(10)
C41 C51 1.396(9)
C41 C411 1.526(10)
C42 C52 1.387(9)
C42 C421 1.538(9)
C43 C53 1.400(9)
C43 C431 1.551(9)
C44 C54 1.392(10)
C44 C441 1.547(10)
C51 H51 0.9500
C51 C61 1.388(9)
C52 H52 0.9500
C52 C62 1.379(9)
C53 H53 0.9500
C53 C63 1.387(9)
C54 H54 0.9500
C54 C64 1.422(9)
C61 C611 1.513(6)
C62 C621 1.491(7)
C63 C631 1.519(6)
C64 C641 1.498(7)
C211 H211 0.9500
C221 H221 0.9500
C231 H231 0.9500
C241 H241 0.9500
C411 C412 1.568(12)
C411 C413 1.529(11)
C411 C414 1.510(11)
C412 H41A 0.9800
C412 H41B 0.9800
C412 H41C 0.9800
C413 H41D 0.9800
C413 H41E 0.9800
C413 H41F 0.9800
C414 H41G 0.9800
C414 H41H 0.9800
C414 H41I 0.9800
C421 C422 1.542(11)
C421 C423 1.528(12)
C421 C424 1.541(11)
C422 H42A 0.9800
C422 H42B 0.9800
C422 H42C 0.9800
C423 H42D 0.9800
C423 H42E 0.9800
C423 H42F 0.9800
C424 H42G 0.9800
C424 H42H 0.9800
C424 H42I 0.9800
C431 C432 1.538(10)
C431 C433 1.513(9)
C431 C434 1.526(10)
C432 H43A 0.9800
C432 H43B 0.9800
C432 H43C 0.9800
C433 H43D 0.9800
C433 H43E 0.9800
C433 H43F 0.9800
C434 H43G 0.9800
C434 H43H 0.9800
C434 H43I 0.9800
C441 C443 1.534(9)
C441 C444 1.526(8)
C441 C442 1.465(9)
C441 C446 1.570(10)
C441 C445 1.500(8)
C441 C447 1.544(9)
S0AA O3 1.5046
S0AA C4 1.8121
S0AA C5 1.8123
C4 H4A 0.9800
C4 H4B 0.9800
C4 H4C 0.9800
C5 H5A 0.9800
C5 H5B 0.9800
C5 H5C 0.9800
C443 H44A 0.9800
C443 H44B 0.9800
C443 H44C 0.9800
C444 H44D 0.9800
C444 H44E 0.9800
C444 H44F 0.9800
C442 H44G 0.9800
C442 H44H 0.9800
C442 H44I 0.9800
C446 H44J 0.9800
C446 H44K 0.9800
C446 H44L 0.9800
C445 H44M 0.9800
C445 H44N 0.9800
C445 H44O 0.9800
C447 H44P 0.9800
C447 H44Q 0.9800
C447 H44R 0.9800
O1W H1WA 0.8490
O1W H1WB 0.8507
S1 O1 1.5025
S1 C1 1.8124
S1 C2 1.55(3)
C1 H1A 0.9800
C1 H1B 0.9800
C1 H1C 0.9800
C611 H61A 0.9900
C611 H61B 0.9900
C613 H61C 0.9900
C613 H61D 0.9900
C613 C624 1.4830
C614 H61E 0.9900
C614 H61F 0.9900
C614 C623 1.5099
C621 H62A 0.9900
C621 H62B 0.9900
C623 H62C 0.9900
C623 H62D 0.9900
C624 H62E 0.9900
C624 H62F 0.9900
C631 H63A 0.9900
C631 H63B 0.9900
C633 H63C 0.9900
C633 H63D 0.9900
C633 C644 1.5040
C634 H63E 0.9900
C634 H63F 0.9900
C634 C643 1.5125
C641 H64A 0.9900
C641 H64B 0.9900
C643 H64C 0.9900
C643 H64D 0.9900
C644 H64E 0.9900
C644 H64F 0.9900
O1M H1M 0.8404
O1M C2M 1.645(12)
C2M H2MA 0.9800
C2M H2MB 0.9800
C2M H2MC 0.9800
O644 H64G 0.8698
O644 H64H 0.8698
C2 H2A 0.9798
C2 H2B 0.9801
C2 H2C 0.9799

loop_
_geom_torsion_atom_site_label_1
_geom_torsion_atom_site_label_2
_geom_torsion_atom_site_label_3
_geom_torsion_atom_site_label_4
_geom_torsion
Br1 Cu2 O14 C14 70.2(5)
Cu1 O11 C11 C21 24.0(8)
Cu1 O11 C11 C61 -157.7(4)
Cu1 O13 C13 C23 13.0(8)
Cu1 O13 C13 C63 -165.8(4)
Cu1 N212 C211 C21 -5.5(10)
Cu1 N232 C231 C23 3.8(9)
Cu2 O12 C12 C22 13.7(8)
Cu2 O12 C12 C62 -166.2(4)
Cu2 O14 C14 C24 24.1(8)
Cu2 O14 C14 C64 -157.4(4)
Cu2 N222 C221 C22 4.2(9)
Cu2 N242 C241 C24 -3.2(10)
O11 C11 C21 C31 179.5(6)
O11 C11 C21 C211 -0.9(10)
O11 C11 C61 C51 178.6(6)
O11 C11 C61 C611 -1.9(8)
O12 Cu2 O14 C14 -102.8(9)
O12 C12 C22 C32 177.2(6)
O12 C12 C22 C221 -4.5(10)
O12 C12 C62 C52 -176.4(6)
O12 C12 C62 C621 4.3(8)
O13 C13 C23 C33 176.3(5)
O13 C13 C23 C231 -2.8(9)
O13 C13 C63 C53 -177.5(6)
O13 C13 C63 C631 1.9(8)
O14 C14 C24 C34 178.2(6)
O14 C14 C24 C241 0.0(10)
O14 C14 C64 C54 179.4(6)
O14 C14 C64 C641 -3.4(9)
O213 N212 C211 C21 179.5(6)
O223 N222 C221 C22 -175.7(5)
O233 N232 C231 C23 -177.5(5)
O243 N242 C241 C24 178.6(6)
N222 Cu2 O14 C14 163.7(5)
N242 Cu2 O14 C14 -28.1(5)
N612 C613 C624 N622 -58.3(3)
N612 C614 C623 N622 56.5(3)
N632 C633 C644 N642 60.0(3)
N632 C634 C643 N642 -57.2(3)
C11 C21 C31 C41 0.8(11)
C11 C21 C211 N212 -8.2(11)
C11 C61 C611 N612 55.1(6)
C12 C22 C32 C42 1.8(9)
C12 C22 C221 N222 -4.7(10)
C12 C62 C621 N622 85.8(6)
C13 C23 C33 C43 3.4(9)
C13 C23 C231 N232 -6.0(9)
C13 C63 C631 N632 87.4(6)
C14 C24 C34 C44 2.3(11)
C14 C24 C241 N242 -10.6(11)
C14 C64 C641 N642 53.6(7)
C21 C11 C61 C51 -3.1(9)
C21 C11 C61 C611 176.4(5)
C21 C31 C41 C51 -1.0(11)
C21 C31 C41 C411 175.0(7)
C22 C12 C62 C52 3.7(9)
C22 C12 C62 C621 -175.6(5)
C22 C32 C42 C52 -1.3(9)
C22 C32 C42 C421 178.7(6)
C23 C13 C63 C53 3.5(8)
C23 C13 C63 C631 -177.1(5)
C23 C33 C43 C53 -0.3(9)
C23 C33 C43 C431 177.4(6)
C24 C14 C64 C54 -2.0(9)
C24 C14 C64 C641 175.2(5)
C24 C34 C44 C54 -1.6(11)
C24 C34 C44 C441 175.5(7)
C31 C21 C211 N212 171.3(7)
C31 C41 C51 C61 -0.9(11)
C31 C41 C411 C412 -97.6(9)
C31 C41 C411 C413 144.1(7)
C31 C41 C411 C414 22.1(12)
C32 C22 C221 N222 173.7(6)
C32 C42 C52 C62 2.1(10)
C32 C42 C421 C422 110.3(8)
C32 C42 C421 C423 -131.1(7)
C32 C42 C421 C424 -9.9(10)
C33 C23 C231 N232 174.9(6)
C33 C43 C53 C63 -1.0(9)
C33 C43 C431 C432 -111.8(7)
C33 C43 C431 C433 128.1(7)
C33 C43 C431 C434 9.3(9)
C34 C24 C241 N242 171.2(7)
C34 C44 C54 C64 -0.9(10)
C34 C44 C441 C443 169.7(6)
C34 C44 C441 C444 63.0(9)
C34 C44 C441 C442 -89.8(8)
C34 C44 C441 C446 -5.1(9)
C34 C44 C441 C445 113.3(8)
C34 C44 C441 C447 -122.8(7)
C41 C51 C61 C11 3.1(10)
C41 C51 C61 C611 -176.4(6)
C42 C52 C62 C12 -3.4(10)
C42 C52 C62 C621 175.9(5)
C43 C53 C63 C13 -0.7(9)
C43 C53 C63 C631 179.9(5)
C44 C54 C64 C14 2.7(10)
C44 C54 C64 C641 -174.5(6)
C51 C41 C411 C412 78.2(9)
C51 C41 C411 C413 -40.2(10)
C51 C41 C411 C414 -162.2(9)
C51 C61 C611 N612 -125.4(6)
C52 C42 C421 C422 -69.7(9)
C52 C42 C421 C423 48.9(9)
C52 C42 C421 C424 170.1(7)
C52 C62 C621 N622 -93.5(6)
C53 C43 C431 C432 65.8(7)
C53 C43 C431 C433 -54.3(8)
C53 C43 C431 C434 -173.1(6)
C53 C63 C631 N632 -93.2(6)
C54 C44 C441 C443 -13.2(9)
C54 C44 C441 C444 -120.0(7)
C54 C44 C441 C442 87.2(8)
C54 C44 C441 C446 172.0(6)
C54 C44 C441 C445 -69.6(9)
C54 C44 C441 C447 54.2(10)
C54 C64 C641 N642 -129.3(5)
C61 C11 C21 C31 1.3(9)
C61 C11 C21 C211 -179.2(6)
C62 C12 C22 C32 -2.9(9)
C62 C12 C22 C221 175.4(6)
C63 C13 C23 C33 -4.8(8)
C63 C13 C23 C231 176.1(5)
C64 C14 C24 C34 -0.3(9)
C64 C14 C24 C241 -178.5(6)
C211 C21 C31 C41 -178.7(7)
C221 C22 C32 C42 -176.7(6)
C231 C23 C33 C43 -177.5(5)
C241 C24 C34 C44 -179.5(7)
C411 C41 C51 C61 -177.0(7)
C421 C42 C52 C62 -177.8(6)
C431 C43 C53 C63 -178.8(6)
C441 C44 C54 C64 -178.0(6)
C611 N612 C613 C624 -176.1(2)
C611 N612 C614 C623 176.1(2)
C613 N612 C611 C61 51.1(5)
C613 N612 C614 C623 -58.3(4)
C614 N612 C611 C61 174.6(3)
C614 N612 C613 C624 59.0(4)
C621 N622 C623 C614 179.1(2)
C621 N622 C624 C613 -177.1(2)
C623 N622 C621 C62 58.1(5)
C623 N622 C624 C613 55.1(4)
C624 N622 C621 C62 -67.8(5)
C624 N622 C623 C614 -53.1(4)
C631 N632 C633 C644 177.0(2)
C631 N632 C634 C643 -178.3(2)
C633 N632 C631 C63 57.1(5)
C633 N632 C634 C643 54.0(3)
C634 N632 C631 C63 -69.1(4)
C634 N632 C633 C644 -55.5(3)
C641 N642 C643 C634 -175.1(2)
C641 N642 C644 C633 173.4(2)
C643 N642 C641 C64 55.5(5)
C643 N642 C644 C633 -62.8(3)
C644 N642 C641 C64 177.8(3)
C644 N642 C643 C634 61.6(3)

loop_
_smtbx_masks_void_nr
_smtbx_masks_void_average_x
_smtbx_masks_void_average_y
_smtbx_masks_void_average_z
_smtbx_masks_void_volume
_smtbx_masks_void_count_electrons
1 0.000 0.220 -0.753 387.1 81.3
